data_7213966
loop_
_publ_author_name
'Li, Ni-Ya'
'Ge, Yu'
'Wang, Tao'
'Wang, Shu-Jun'
'Ji, Xue-Ying'
'Liu, Dong'

_publ_section_title
;
 Construction of a series of coordination polymers based on
 1,4-naphthalenedicarboxylic and flexible dipyridyl ligands
;
_journal_issue 11
_journal_name_full CrystEngComm
_journal_page_first 2168
_journal_paper_doi 10.1039/c3ce42148a
_journal_volume 16
_journal_year 2014
_chemical_formula_moiety 'C18 H12 N O4 Zn'
_chemical_formula_sum 'C18 H12 N O4 Zn'
_chemical_formula_weight 371.68
_chemical_name_systematic
; 
 ? 
;
_space_group_IT_number 64
_symmetry_cell_setting orthorhombic
_symmetry_space_group_name_Hall '-C 2ac 2'
_symmetry_space_group_name_H-M 'C m c a'
_atom_sites_solution_hydrogens geom
_atom_sites_solution_primary direct
_atom_sites_solution_secondary difmap
_audit_creation_method SHELXL-97
_cell_angle_alpha 90.00
_cell_angle_beta 90.00
_cell_angle_gamma 90.00
_cell_formula_units_Z 8
_cell_length_a 18.884(4)
_cell_length_b 16.206(3)
_cell_length_c 10.375(2)
_cell_measurement_reflns_used 17271
_cell_measurement_temperature 298(2)
_cell_measurement_theta_max 28.36
_cell_measurement_theta_min 3.05
_cell_volume 3175.1(11)
_computing_cell_refinement 'Bruker SMART'
_computing_data_collection 'Bruker SMART'
_computing_data_reduction 'Bruker SAINT'
_computing_molecular_graphics Diamond
_computing_publication_material 'SHELXTL and PLATON (Spek, 2009)'
_computing_structure_refinement SHELXTL
_computing_structure_solution 'SHELXTL (Sheldrick, 2008)'
_diffrn_ambient_temperature 298(2)
_diffrn_measured_fraction_theta_full 0.981
_diffrn_measured_fraction_theta_max 0.981
_diffrn_measurement_device_type 'CCD area detector'
_diffrn_measurement_method 'phi and omega scans'
_diffrn_radiation_monochromator graphite
_diffrn_radiation_source 'fine-focus sealed tube'
_diffrn_radiation_type MoK\a
_diffrn_radiation_wavelength 0.71073
_diffrn_reflns_av_R_equivalents 0.0249
_diffrn_reflns_av_sigmaI/netI 0.0118
_diffrn_reflns_limit_h_max 22
_diffrn_reflns_limit_h_min -22
_diffrn_reflns_limit_k_max 19
_diffrn_reflns_limit_k_min -19
_diffrn_reflns_limit_l_max 12
_diffrn_reflns_limit_l_min -12
_diffrn_reflns_number 15622
_diffrn_reflns_theta_full 25.05
_diffrn_reflns_theta_max 25.05
_diffrn_reflns_theta_min 2.51
_diffrn_standards_decay_% 0
_diffrn_standards_interval_count 0
_diffrn_standards_interval_time 0
_diffrn_standards_number 0
_exptl_absorpt_coefficient_mu 1.568
_exptl_absorpt_correction_T_max 0.6952
_exptl_absorpt_correction_T_min 0.6505
_exptl_absorpt_correction_type multi-scan
_exptl_absorpt_process_details 'Sadabs, (Sheldrick 2001)'
_exptl_crystal_colour colorless
_exptl_crystal_density_diffrn 1.555
_exptl_crystal_density_method 'not measured'
_exptl_crystal_description block
_exptl_crystal_F_000 1512
_exptl_crystal_size_max 0.30
_exptl_crystal_size_mid 0.28
_exptl_crystal_size_min 0.25
_refine_diff_density_max 1.765
_refine_diff_density_min -1.845
_refine_diff_density_rms 0.147
_refine_ls_extinction_method none
_refine_ls_goodness_of_fit_ref 1.067
_refine_ls_hydrogen_treatment constr
_refine_ls_matrix_type full
_refine_ls_number_parameters 163
_refine_ls_number_reflns 1435
_refine_ls_number_restraints 181
_refine_ls_restrained_S_all 1.116
_refine_ls_R_factor_all 0.0754
_refine_ls_R_factor_gt 0.0716
_refine_ls_shift/su_max 0.000
_refine_ls_shift/su_mean 0.000
_refine_ls_structure_factor_coef Fsqd
_refine_ls_weighting_details 'calc w=1/[\s^2^(Fo^2^)+(0.0854P)^2^+52.8839P] where P=(Fo^2^+2Fc^2^)/3'
_refine_ls_weighting_scheme calc
_refine_ls_wR_factor_gt 0.1798
_refine_ls_wR_factor_ref 0.1840
_reflns_number_gt 1332
_reflns_number_total 1435
_reflns_threshold_expression >2sigma(I)
_cod_data_source_file c3ce42148a.txt
_cod_data_source_block 5
_cod_depositor_comments
;
The following automatic conversions were performed:

'_symmetry_cell_setting' value 'Orthorhombic' changed to
'orthorhombic' according to
/usr/data/users/saulius/automatic-downloads/current/RSC/lib/dictionaries/cif_core.dic
dictionary named 'cif_core.dic' version 2.4.2 from 2011-04-26.

Automatic conversion script
Id: cif_fix_values 2281 2013-09-26 08:29:07Z andrius 
;
_cod_original_sg_symbol_Hall '-C 2bc 2'
_cod_database_code 7213966

loop_
_symmetry_equiv_pos_as_xyz
'x, y, z'
'-x, -y+1/2, z+1/2'
'x, -y, -z'
'-x, y+1/2, -z+1/2'
'x+1/2, y+1/2, z'
'-x+1/2, -y+1, z+1/2'
'x+1/2, -y+1/2, -z'
'-x+1/2, y+1, -z+1/2'
'-x, -y, -z'
'x, y-1/2, -z-1/2'
'-x, y, z'
'x, -y-1/2, z-1/2'
'-x+1/2, -y+1/2, -z'
'x+1/2, y, -z-1/2'
'-x+1/2, y+1/2, z'
'x+1/2, -y, z-1/2'

loop_
_atom_site_label
_atom_site_type_symbol
_atom_site_fract_x
_atom_site_fract_y
_atom_site_fract_z
_atom_site_U_iso_or_equiv
_atom_site_adp_type
_atom_site_occupancy
_atom_site_symmetry_multiplicity
_atom_site_calc_flag
_atom_site_refinement_flags
_atom_site_disorder_assembly
_atom_site_disorder_group
Zn1 Zn 0.0000 0.41045(5) 0.53075(9) 0.0248(4) Uani 1 2 d SD . .
O1 O 0.0766(3) 0.4297(3) 0.3929(6) 0.0512(13) Uani 1 1 d U B .
C1 C 0.1053(4) 0.4922(4) 0.3454(8) 0.0479(14) Uani 1 1 d U . .
O2 O 0.0780(3) 0.5625(3) 0.3422(6) 0.0603(15) Uani 1 1 d U . .
C2 C 0.2146(4) 0.5519(4) 0.2714(9) 0.0504(17) Uani 1 1 d U . .
H2 H 0.1886 0.6007 0.2727 0.061 Uiso 1 1 calc R A 1
C3 C 0.1866(9) 0.4846(13) 0.3081(18) 0.042(2) Uani 0.50 1 d PU B 1
C4 C 0.2288(7) 0.4119(7) 0.3316(14) 0.037(2) Uani 0.50 1 d PU B 1
C5 C 0.2020(8) 0.3389(8) 0.3901(16) 0.046(3) Uani 0.50 1 d PU B 1
H5 H 0.1547 0.3363 0.4150 0.056 Uiso 0.50 1 calc PR B 1
C6 C 0.2455(10) 0.2724(9) 0.4100(18) 0.061(4) Uani 0.50 1 d PU B 1
H6 H 0.2200 0.2294 0.4542 0.091 Uiso 0.50 1 d PR B 1
C3' C 0.1715(9) 0.4844(13) 0.2751(18) 0.041(2) Uani 0.50 1 d PU B 2
C4' C 0.1992(7) 0.4114(7) 0.2081(14) 0.036(2) Uani 0.50 1 d PU B 2
C5' C 0.1570(7) 0.3418(8) 0.1828(14) 0.042(2) Uani 0.50 1 d PU B 2
H5' H 0.1094 0.3425 0.2058 0.050 Uiso 0.50 1 calc PR B 2
C6' C 0.1844(9) 0.2732(9) 0.1251(17) 0.054(4) Uani 0.50 1 d PU B 2
H6' H 0.1497 0.2310 0.1232 0.082 Uiso 0.50 1 d PR B 2
N1 N 0.0000 0.2855(3) 0.5231(5) 0.051(2) Uani 1 2 d SGDU . .
C7 C 0.0381(4) 0.2401(4) 0.4331(8) 0.068(3) Uani 0.50 1 d PGDU . .
H7 H 0.0656 0.2671 0.3718 0.082 Uiso 0.50 1 calc PR . .
C8 C 0.0351(5) 0.1544(4) 0.4346(9) 0.083(3) Uani 0.50 1 d PGDU . .
H8 H 0.0606 0.1240 0.3744 0.099 Uiso 0.50 1 calc PR . .
C9 C -0.0059(4) 0.1141(3) 0.5263(8) 0.093(3) Uani 0.50 1 d PGDU . .
C10 C -0.0441(5) 0.1595(4) 0.6163(9) 0.083(3) Uani 0.50 1 d PGDU . .
H10 H -0.0715 0.1325 0.6776 0.099 Uiso 0.50 1 calc PR . .
C11 C -0.0411(4) 0.2452(4) 0.6147(8) 0.066(3) Uani 0.50 1 d PGDU . .
H11 H -0.0666 0.2756 0.6750 0.079 Uiso 0.50 1 calc PR . .
C12 C -0.0250(11) 0.0340(7) 0.5081(17) 0.101(5) Uani 0.50 1 d PDU . .
H12A H -0.0553 0.0333 0.4326 0.121 Uiso 0.50 1 calc PR . .
H12B H -0.0548 0.0194 0.5808 0.121 Uiso 0.50 1 calc PR . .

loop_
_atom_site_aniso_label
_atom_site_aniso_U_11
_atom_site_aniso_U_22
_atom_site_aniso_U_33
_atom_site_aniso_U_23
_atom_site_aniso_U_13
_atom_site_aniso_U_12
Zn1 0.0195(5) 0.0155(5) 0.0393(6) 0.0004(3) 0.000 0.000
O1 0.032(2) 0.050(3) 0.071(3) 0.013(2) 0.025(2) 0.002(2)
C1 0.040(3) 0.040(3) 0.063(3) 0.010(3) 0.025(3) 0.010(2)
O2 0.059(3) 0.052(3) 0.069(3) 0.014(3) 0.033(3) 0.026(2)
C2 0.034(3) 0.032(3) 0.086(5) 0.000(3) 0.008(3) 0.003(2)
C3 0.031(4) 0.033(3) 0.062(5) 0.002(4) 0.018(4) 0.003(3)
C4 0.028(4) 0.032(4) 0.053(5) 0.003(4) 0.013(4) 0.001(3)
C5 0.034(5) 0.038(5) 0.067(7) 0.009(5) 0.014(5) 0.002(4)
C6 0.051(8) 0.040(6) 0.090(10) 0.024(7) 0.022(8) 0.004(6)
C3' 0.030(4) 0.031(3) 0.063(5) 0.004(4) 0.018(4) 0.005(3)
C4' 0.026(4) 0.030(4) 0.052(5) 0.002(3) 0.012(4) 0.001(3)
C5' 0.029(5) 0.038(5) 0.058(6) -0.002(5) 0.009(5) -0.004(4)
C6' 0.046(7) 0.039(6) 0.078(9) -0.012(6) 0.005(7) -0.009(6)
N1 0.094(6) 0.019(3) 0.041(4) -0.001(3) 0.000 0.000
C7 0.134(8) 0.021(4) 0.049(5) -0.001(4) 0.007(5) 0.001(5)
C8 0.161(9) 0.027(5) 0.060(6) -0.007(4) 0.018(6) -0.004(6)
C9 0.170(9) 0.037(4) 0.072(6) 0.002(4) 0.021(7) -0.007(6)
C10 0.146(9) 0.035(5) 0.066(6) 0.008(5) 0.018(6) -0.014(6)
C11 0.117(8) 0.026(4) 0.054(5) 0.006(4) 0.009(5) -0.008(5)
C12 0.166(12) 0.051(6) 0.085(8) -0.002(6) 0.027(9) -0.011(8)

loop_
_atom_type_symbol
_atom_type_description
_atom_type_scat_dispersion_real
_atom_type_scat_dispersion_imag
_atom_type_scat_source
C C 0.0033 0.0016 'International Tables Vol C Tables 4.2.6.8 and 6.1.1.4'
H H 0.0000 0.0000 'International Tables Vol C Tables 4.2.6.8 and 6.1.1.4'
N N 0.0061 0.0033 'International Tables Vol C Tables 4.2.6.8 and 6.1.1.4'
O O 0.0106 0.0060 'International Tables Vol C Tables 4.2.6.8 and 6.1.1.4'
Zn Zn 0.2839 1.4301 'International Tables Vol C Tables 4.2.6.8 and 6.1.1.4'

loop_
_geom_angle_atom_site_label_1
_geom_angle_atom_site_label_2
_geom_angle_atom_site_label_3
_geom_angle
_geom_angle_site_symmetry_1
_geom_angle_site_symmetry_3
O2 Zn1 O2 93.4(4) 9_566 3_566
O2 Zn1 N1 104.01(19) 9_566 .
O2 Zn1 N1 104.01(19) 3_566 .
O2 Zn1 O1 158.6(2) 9_566 .
O2 Zn1 O1 84.7(3) 3_566 .
N1 Zn1 O1 97.12(17) . .
O2 Zn1 O1 84.7(3) 9_566 11
O2 Zn1 O1 158.6(2) 3_566 11
N1 Zn1 O1 97.12(17) . 11
O1 Zn1 O1 89.3(3) . 11
O2 Zn1 Zn1 85.87(16) 9_566 9_566
O2 Zn1 Zn1 85.87(16) 3_566 9_566
N1 Zn1 Zn1 165.37(15) . 9_566
O1 Zn1 Zn1 72.72(14) . 9_566
O1 Zn1 Zn1 72.73(14) 11 9_566
C1 O1 Zn1 134.5(5) . .
O2 C1 O1 124.7(6) . .
O2 C1 C3' 114.9(10) . .
O1 C1 C3' 120.1(10) . .
O2 C1 C3 117.5(10) . .
O1 C1 C3 116.9(9) . .
C3' C1 C3 16.1(11) . .
C1 O2 Zn1 118.7(5) . 9_566
C3 C2 C3' 19.1(12) . .
C3 C2 C2 119.3(9) . 8_545
C3' C2 C2 125.1(8) . 8_545
C3 C2 H2 120.3 . .
C3' C2 H2 111.5 . .
C2 C2 H2 120.3 8_545 .
C2 C3 C4 121.4(14) . .
C2 C3 C1 114.2(14) . .
C4 C3 C1 123.8(15) . .
C5 C4 C3 123.6(13) . .
C6 C5 C4 120.3(13) . .
C6 C5 H5 119.9 . .
C4 C5 H5 119.9 . .
C5 C6 H6 109.9 . .
C2 C3' C1 117.3(15) . .
C2 C3' C4' 114.9(13) . .
C1 C3' C4' 127.9(15) . .
C5' C4' C3' 122.2(12) . .
C6' C5' C4' 121.4(13) . .
C6' C5' H5' 119.3 . .
C4' C5' H5' 119.3 . .
C5' C6' H6' 109.6 . .
C7 N1 C7 62.4(5) 11 .
C7 N1 C11 120.0(4) 11 11
C7 N1 C11 85.5(3) . 11
C7 N1 C11 85.5(3) 11 .
C7 N1 C11 120.0 . .
C11 N1 C11 67.9(6) 11 .
C7 N1 Zn1 123.7(2) 11 .
C7 N1 Zn1 123.7(2) . .
C11 N1 Zn1 116.3(2) 11 .
C11 N1 Zn1 116.3(2) . .
N1 C7 C8 120.0 . .
N1 C7 H7 120.0 . .
C8 C7 H7 120.0 . .
C7 C8 C9 120.0 . .
C7 C8 H8 120.0 . .
C9 C8 H8 120.0 . .
C9 C9 C12 105.3(9) 11 .
C9 C9 C10 121.2 11 .
C12 C9 C10 117.5(5) . .
C9 C9 C8 56.1 11 .
C12 C9 C8 120.1(5) . .
C10 C9 C8 120.0 . .
C9 C9 C12 66.0(10) 11 11
C12 C9 C12 39.3(17) . 11
C10 C9 C12 141.0(10) . 11
C8 C9 C12 96.2(11) . 11
C11 C10 C9 120.0 . .
C11 C10 H10 120.0 . .
C9 C10 H10 120.0 . .
C10 C11 N1 120.0 . .
C10 C11 H11 120.0 . .
N1 C11 H11 120.0 . .
C9 C12 C12 124(2) . 9_556
C9 C12 H12A 106.2 . .
C12 C12 H12A 106.2 9_556 .
C9 C12 H12B 106.2 . .
C12 C12 H12B 106.2 9_556 .
H12A C12 H12B 106.4 . .

loop_
_geom_bond_atom_site_label_1
_geom_bond_atom_site_label_2
_geom_bond_distance
_geom_bond_site_symmetry_2
Zn1 O2 2.025(5) 9_566
Zn1 O2 2.025(5) 3_566
Zn1 N1 2.027(5) .
Zn1 O1 2.057(5) .
Zn1 O1 2.057(5) 11
Zn1 Zn1 2.9718(18) 9_566
O1 C1 1.251(8) .
C1 O2 1.251(8) .
C1 C3' 1.453(19) .
C1 C3 1.587(18) .
O2 Zn1 2.025(5) 9_566
C2 C3 1.27(2) .
C2 C3' 1.36(2) .
C2 C2 1.408(14) 8_545
C2 H2 0.9300 .
C3 C4 1.44(2) .
C4 C5 1.424(17) .
C5 C6 1.37(2) .
C5 H5 0.9300 .
C6 H6 0.9630 .
C3' C4' 1.47(2) .
C4' C5' 1.405(18) .
C5' C6' 1.36(2) .
C5' H5' 0.9300 .
C6' H6' 0.9476 .
N1 C7 1.390(8) 11
N1 C7 1.3900 .
N1 C11 1.390(9) 11
N1 C11 1.3900 .
C7 C8 1.3900 .
C7 H7 0.9300 .
C8 C9 1.3900 .
C8 H8 0.9300 .
C9 C9 0.224(15) 11
C9 C12 1.360(10) .
C9 C10 1.3900 .
C9 C12 1.436(12) 11
C10 C11 1.3900 .
C10 H10 0.9300 .
C11 H11 0.9300 .
C12 C12 1.46(4) 9_556
C12 H12A 0.9700 .
C12 H12B 0.9700 .
